data_4026099
loop_
_publ_author_name
'Shih-Ching Chuang'
'Venkatachalam Rajeshkumar'
'Chun-An Cheng'
'Jie-Cheng Deng'
'Guan-Wu Wang'

_publ_section_title
;
 Annulation of Benzamides with [60]Fullerene through
 Palladium(II)-Catalyzed C-H Bond Activation
;
_journal_name_full 'Journal of Organic Chemistry'
_journal_page_first 1599
_journal_page_last 1604
_journal_paper_doi 10.1021/jo102107k
_journal_volume 76
_journal_year 2011
_chemical_formula_sum 'C75 H13 N O'
_chemical_formula_weight 943.86
_chemical_name_systematic
; 
 ? 
;
_space_group_IT_number 14
_symmetry_cell_setting monoclinic
_symmetry_space_group_name_Hall '-P 2ybc'
_symmetry_space_group_name_H-M 'P 1 21/c 1'
_atom_sites_solution_hydrogens geom
_atom_sites_solution_primary direct
_atom_sites_solution_secondary difmap
_audit_creation_method SHELXL-97
_cell_angle_alpha 90.00
_cell_angle_beta 93.459(2)
_cell_angle_gamma 90.00
_cell_formula_units_Z 4
_cell_length_a 18.8594(17)
_cell_length_b 10.0842(9)
_cell_length_c 19.9788(18)
_cell_measurement_reflns_used 8315
_cell_measurement_temperature 100(2)
_cell_measurement_theta_max 26.3240
_cell_measurement_theta_min 2.2639
_cell_volume 3792.7(6)
_computing_cell_refinement 'SAINT V7.34A (Bruker AXS, 2006)'
_computing_data_collection 'APEX2 (Bruker AXS, 2010)'
_computing_data_reduction 'SAINT V7.34A (Bruker AXS, 2006)'
_computing_molecular_graphics 'SHELXTL (Sheldrick, 2008)'
_computing_publication_material SHELXTL
_computing_structure_refinement 'SHELXL-97 (Sheldrick, 2008)'
_computing_structure_solution 'SHELXS-97 (Sheldrick, 2008)'
_diffrn_ambient_temperature 100(2)
_diffrn_detector_area_resol_mean 8.3666
_diffrn_measured_fraction_theta_full 0.999
_diffrn_measured_fraction_theta_max 0.999
_diffrn_measurement_device_type 'Bruker APEX-II CCD'
_diffrn_measurement_method '\f and \w scans'
_diffrn_radiation_monochromator graphite
_diffrn_radiation_source 'fine-focus sealed tube'
_diffrn_radiation_type MoK\a
_diffrn_radiation_wavelength 0.71073
_diffrn_reflns_av_R_equivalents 0.0374
_diffrn_reflns_av_sigmaI/netI 0.0419
_diffrn_reflns_limit_h_max 23
_diffrn_reflns_limit_h_min -23
_diffrn_reflns_limit_k_max 12
_diffrn_reflns_limit_k_min -12
_diffrn_reflns_limit_l_max 14
_diffrn_reflns_limit_l_min -25
_diffrn_reflns_number 23451
_diffrn_reflns_theta_full 26.42
_diffrn_reflns_theta_max 26.42
_diffrn_reflns_theta_min 2.04
_exptl_absorpt_coefficient_mu 0.097
_exptl_absorpt_correction_T_max 0.7454
_exptl_absorpt_correction_T_min 0.6090
_exptl_absorpt_correction_type multi-scan
_exptl_absorpt_process_details 'SADABS V2008/1 (Bruker AXS)'
_exptl_crystal_colour Black
_exptl_crystal_density_diffrn 1.653
_exptl_crystal_description Tabullar
_exptl_crystal_F_000 1912
_exptl_crystal_size_max 0.30
_exptl_crystal_size_mid 0.25
_exptl_crystal_size_min 0.12
_refine_diff_density_max 0.438
_refine_diff_density_min -0.257
_refine_diff_density_rms 0.061
_refine_ls_extinction_method none
_refine_ls_goodness_of_fit_ref 1.025
_refine_ls_hydrogen_treatment constr
_refine_ls_matrix_type full
_refine_ls_number_parameters 695
_refine_ls_number_reflns 7796
_refine_ls_number_restraints 0
_refine_ls_restrained_S_all 1.025
_refine_ls_R_factor_all 0.0756
_refine_ls_R_factor_gt 0.0514
_refine_ls_shift/su_max 0.000
_refine_ls_shift/su_mean 0.000
_refine_ls_structure_factor_coef Fsqd
_refine_ls_weighting_details 'calc w=1/[\s^2^(Fo^2^)+(0.0694P)^2^+2.0435P] where P=(Fo^2^+2Fc^2^)/3'
_refine_ls_weighting_scheme calc
_refine_ls_wR_factor_gt 0.1247
_refine_ls_wR_factor_ref 0.1378
_reflns_number_gt 5685
_reflns_number_total 7796
_reflns_threshold_expression >2sigma(I)
_cod_data_source_file jo102107k_si_002.cif
_cod_data_source_block 100457lm
_cod_database_code 4026099

loop_
_symmetry_equiv_pos_as_xyz
'x, y, z'
'-x, y+1/2, -z+1/2'
'-x, -y, -z'
'x, -y-1/2, z-1/2'

loop_
_atom_site_label
_atom_site_type_symbol
_atom_site_fract_x
_atom_site_fract_y
_atom_site_fract_z
_atom_site_U_iso_or_equiv
_atom_site_adp_type
_atom_site_occupancy
_atom_site_symmetry_multiplicity
_atom_site_calc_flag
_atom_site_refinement_flags
C1 C 0.16054(11) 0.0825(2) 0.25764(11) 0.0201(4) Uani 1 1 d .
C2 C 0.23409(11) 0.01423(19) 0.23991(10) 0.0190(4) Uani 1 1 d .
C3 C 0.27917(11) -0.03558(19) 0.30248(11) 0.0201(4) Uani 1 1 d .
C4 C 0.25525(12) -0.04273(19) 0.36617(11) 0.0214(5) Uani 1 1 d .
C5 C 0.18872(12) 0.0227(2) 0.38147(11) 0.0220(5) Uani 1 1 d .
C6 C 0.15112(11) 0.0924(2) 0.33347(11) 0.0206(4) Uani 1 1 d .
C7 C 0.28827(11) 0.1113(2) 0.21222(10) 0.0202(4) Uani 1 1 d .
C8 C 0.27259(12) 0.2354(2) 0.18809(10) 0.0229(5) Uani 1 1 d .
C9 C 0.20520(12) 0.2990(2) 0.20290(10) 0.0222(5) Uani 1 1 d .
C10 C 0.15746(11) 0.2340(2) 0.24037(11) 0.0212(5) Uani 1 1 d .
C11 C 0.35301(12) -0.00729(19) 0.29549(11) 0.0217(5) Uani 1 1 d .
C12 C 0.40149(11) 0.0029(2) 0.35130(12) 0.0232(5) Uani 1 1 d .
C13 C 0.45670(11) 0.1041(2) 0.35271(12) 0.0257(5) Uani 1 1 d .
C14 C 0.46230(11) 0.1873(2) 0.29781(12) 0.0253(5) Uani 1 1 d .
C15 C 0.41284(12) 0.1759(2) 0.23976(11) 0.0247(5) Uani 1 1 d .
C16 C 0.35846(11) 0.0813(2) 0.23945(11) 0.0226(5) Uani 1 1 d .
C17 C 0.47676(11) 0.3283(2) 0.30866(12) 0.0258(5) Uani 1 1 d .
C18 C 0.43618(12) 0.4017(2) 0.25682(11) 0.0258(5) Uani 1 1 d .
C19 C 0.39671(12) 0.3072(2) 0.21430(11) 0.0252(5) Uani 1 1 d .
C20 C 0.32783(12) 0.3359(2) 0.18987(10) 0.0242(5) Uani 1 1 d .
C21 C 0.40433(12) 0.5222(2) 0.27255(12) 0.0263(5) Uani 1 1 d .
C22 C 0.33317(13) 0.5529(2) 0.24642(11) 0.0265(5) Uani 1 1 d .
C23 C 0.29495(13) 0.4608(2) 0.20607(11) 0.0262(5) Uani 1 1 d .
C24 C 0.22020(13) 0.4393(2) 0.21386(11) 0.0259(5) Uani 1 1 d .
C25 C 0.48417(11) 0.3777(2) 0.37359(12) 0.0253(5) Uani 1 1 d .
C26 C 0.45153(11) 0.5044(2) 0.38939(12) 0.0254(5) Uani 1 1 d .
C27 C 0.41311(12) 0.5747(2) 0.34001(11) 0.0252(5) Uani 1 1 d .
C28 C 0.34640(12) 0.6386(2) 0.35525(12) 0.0255(5) Uani 1 1 d .
C29 C 0.29701(13) 0.6255(2) 0.29747(12) 0.0264(5) Uani 1 1 d .
C30 C 0.46475(11) 0.1548(2) 0.42000(12) 0.0261(5) Uani 1 1 d .
C31 C 0.47786(11) 0.2904(2) 0.43021(12) 0.0262(5) Uani 1 1 d .
C32 C 0.38026(13) 0.1551(2) 0.50912(11) 0.0272(5) Uani 1 1 d .
C33 C 0.39452(12) 0.2956(2) 0.51991(11) 0.0259(5) Uani 1 1 d .
C34 C 0.44194(12) 0.3609(2) 0.48139(11) 0.0260(5) Uani 1 1 d .
C35 C 0.37631(12) -0.0080(2) 0.41719(11) 0.0246(5) Uani 1 1 d .
C36 C 0.41532(12) 0.0864(2) 0.46074(11) 0.0257(5) Uani 1 1 d .
C37 C 0.30420(12) -0.0286(2) 0.42428(11) 0.0242(5) Uani 1 1 d .
C38 C 0.19739(12) 0.0746(2) 0.44886(11) 0.0249(5) Uani 1 1 d .
C39 C 0.16624(12) 0.1954(2) 0.46518(11) 0.0255(5) Uani 1 1 d .
C40 C 0.12644(11) 0.2683(2) 0.41433(12) 0.0251(5) Uani 1 1 d .
C41 C 0.12092(11) 0.2183(2) 0.34934(11) 0.0234(5) Uani 1 1 d .
C42 C 0.13986(12) 0.4090(2) 0.42521(12) 0.0258(5) Uani 1 1 d .
C43 C 0.14534(12) 0.4926(2) 0.37077(12) 0.0262(5) Uani 1 1 d .
C44 C 0.13763(11) 0.4413(2) 0.30312(12) 0.0253(5) Uani 1 1 d .
C45 C 0.12525(11) 0.3049(2) 0.29272(11) 0.0237(5) Uani 1 1 d .
C46 C 0.30567(13) 0.1334(2) 0.51709(11) 0.0262(5) Uani 1 1 d .
C47 C 0.27300(13) 0.2589(2) 0.53326(11) 0.0262(5) Uani 1 1 d .
C48 C 0.32853(13) 0.3593(2) 0.53514(11) 0.0260(5) Uani 1 1 d .
C49 C 0.31243(12) 0.4859(2) 0.51118(11) 0.0253(5) Uani 1 1 d .
C50 C 0.24168(13) 0.5177(2) 0.48488(11) 0.0265(5) Uani 1 1 d .
C51 C 0.18847(13) 0.4212(2) 0.48349(11) 0.0275(5) Uani 1 1 d .
C52 C 0.20511(12) 0.2888(2) 0.50840(11) 0.0261(5) Uani 1 1 d .
C53 C 0.42535(12) 0.4937(2) 0.45597(11) 0.0250(5) Uani 1 1 d .
C54 C 0.36248(12) 0.5545(2) 0.47076(11) 0.0249(5) Uani 1 1 d .
C55 C 0.32167(12) 0.6283(2) 0.41936(11) 0.0241(5) Uani 1 1 d .
C56 C 0.24714(12) 0.6061(2) 0.42805(12) 0.0257(5) Uani 1 1 d .
C57 C 0.19994(12) 0.5943(2) 0.37217(12) 0.0262(5) Uani 1 1 d .
C58 C 0.22572(13) 0.6043(2) 0.30532(12) 0.0268(5) Uani 1 1 d .
C59 C 0.26818(12) 0.0439(2) 0.47488(11) 0.0257(5) Uani 1 1 d .
C60 C 0.18622(12) 0.5090(2) 0.26269(12) 0.0262(5) Uani 1 1 d .
C61 C 0.09286(12) -0.0736(2) 0.17516(11) 0.0246(5) Uani 1 1 d .
C62 C 0.16097(12) -0.1242(2) 0.15219(11) 0.0220(5) Uani 1 1 d .
C63 C 0.15730(12) -0.2143(2) 0.09857(11) 0.0252(5) Uani 1 1 d .
H63 H 0.1128 -0.2325 0.0756 0.030 Uiso 1 1 calc R
C64 C 0.21733(12) -0.2764(2) 0.07902(11) 0.0244(5) Uani 1 1 d .
H64 H 0.2141 -0.3368 0.0425 0.029 Uiso 1 1 calc R
C65 C 0.28314(12) -0.25166(19) 0.11229(10) 0.0216(5) Uani 1 1 d .
C66 C 0.28615(12) -0.1611(2) 0.16515(11) 0.0219(5) Uani 1 1 d .
H66 H 0.3307 -0.1433 0.1881 0.026 Uiso 1 1 calc R
C67 C 0.22564(12) -0.0954(2) 0.18544(10) 0.0206(5) Uani 1 1 d .
C68 C 0.35017(12) -0.3161(2) 0.09187(11) 0.0252(5) Uani 1 1 d .
H68A H 0.3898 -0.2901 0.1231 0.038 Uiso 1 1 calc R
H68B H 0.3599 -0.2877 0.0464 0.038 Uiso 1 1 calc R
H68C H 0.3446 -0.4127 0.0927 0.038 Uiso 1 1 calc R
C69 C 0.02746(11) 0.0455(2) 0.25493(11) 0.0241(5) Uani 1 1 d .
H69A H -0.0108 0.0306 0.2196 0.029 Uiso 1 1 calc R
H69B H 0.0270 0.1408 0.2668 0.029 Uiso 1 1 calc R
C70 C 0.01117(11) -0.0345(2) 0.31604(12) 0.0247(5) Uani 1 1 d .
C71 C -0.03131(14) 0.0206(2) 0.36261(13) 0.0352(6) Uani 1 1 d .
H71 H -0.0485 0.1085 0.3562 0.042 Uiso 1 1 calc R
C72 C -0.04920(16) -0.0502(3) 0.41859(15) 0.0449(7) Uani 1 1 d .
H72 H -0.0784 -0.0106 0.4501 0.054 Uiso 1 1 calc R
C73 C -0.02442(15) -0.1792(3) 0.42870(14) 0.0410(6) Uani 1 1 d .
H73 H -0.0365 -0.2281 0.4670 0.049 Uiso 1 1 calc R
C74 C 0.01809(13) -0.2353(2) 0.38213(13) 0.0338(6) Uani 1 1 d .
H74 H 0.0352 -0.3232 0.3885 0.041 Uiso 1 1 calc R
C75 C 0.03579(12) -0.1635(2) 0.32616(12) 0.0288(5) Uani 1 1 d .
H75 H 0.0650 -0.2028 0.2945 0.035 Uiso 1 1 calc R
N1 N 0.09589(9) 0.01395(17) 0.22744(9) 0.0228(4) Uani 1 1 d .
O1 O 0.03603(9) -0.11584(17) 0.15113(9) 0.0359(4) Uani 1 1 d .

loop_
_atom_site_aniso_label
_atom_site_aniso_U_11
_atom_site_aniso_U_22
_atom_site_aniso_U_33
_atom_site_aniso_U_23
_atom_site_aniso_U_13
_atom_site_aniso_U_12
C1 0.0203(11) 0.0170(10) 0.0227(11) -0.0019(8) -0.0002(9) -0.0020(8)
C2 0.0221(11) 0.0154(9) 0.0196(10) -0.0031(8) 0.0022(8) -0.0009(8)
C3 0.0234(11) 0.0097(9) 0.0270(11) -0.0039(8) -0.0009(9) 0.0002(8)
C4 0.0284(12) 0.0114(9) 0.0240(11) 0.0022(8) -0.0019(9) -0.0031(8)
C5 0.0256(11) 0.0161(10) 0.0247(11) 0.0000(9) 0.0046(9) -0.0065(9)
C6 0.0189(10) 0.0184(10) 0.0249(11) -0.0030(9) 0.0041(9) -0.0059(8)
C7 0.0259(11) 0.0180(10) 0.0169(10) -0.0065(8) 0.0036(9) -0.0042(9)
C8 0.0315(12) 0.0230(11) 0.0144(10) -0.0017(9) 0.0017(9) -0.0056(9)
C9 0.0302(12) 0.0183(10) 0.0172(11) 0.0014(8) -0.0060(9) -0.0006(9)
C10 0.0200(11) 0.0191(10) 0.0236(11) -0.0030(9) -0.0064(9) 0.0019(8)
C11 0.0262(11) 0.0134(9) 0.0256(11) -0.0051(8) 0.0032(9) 0.0037(8)
C12 0.0215(11) 0.0146(10) 0.0332(12) -0.0031(9) -0.0019(9) 0.0057(8)
C13 0.0188(11) 0.0207(11) 0.0373(13) -0.0049(10) 0.0002(10) 0.0059(9)
C14 0.0168(11) 0.0237(11) 0.0359(13) -0.0070(10) 0.0063(9) 0.0002(9)
C15 0.0247(11) 0.0252(11) 0.0251(12) -0.0067(9) 0.0094(9) -0.0013(9)
C16 0.0241(11) 0.0187(10) 0.0255(12) -0.0091(9) 0.0062(9) -0.0009(9)
C17 0.0201(11) 0.0242(11) 0.0337(13) -0.0041(10) 0.0070(9) -0.0052(9)
C18 0.0281(12) 0.0252(11) 0.0254(12) -0.0018(9) 0.0118(9) -0.0086(9)
C19 0.0297(12) 0.0250(11) 0.0218(11) -0.0013(9) 0.0107(9) -0.0064(9)
C20 0.0373(13) 0.0218(11) 0.0139(10) 0.0004(9) 0.0057(9) -0.0072(9)
C21 0.0313(12) 0.0173(10) 0.0309(12) 0.0026(9) 0.0071(10) -0.0097(9)
C22 0.0402(14) 0.0149(10) 0.0245(12) 0.0068(9) 0.0019(10) -0.0053(9)
C23 0.0392(14) 0.0194(11) 0.0197(11) 0.0078(9) -0.0009(10) -0.0040(10)
C24 0.0370(13) 0.0184(10) 0.0213(11) 0.0045(9) -0.0066(10) 0.0007(9)
C25 0.0147(10) 0.0241(11) 0.0369(13) -0.0045(10) 0.0006(9) -0.0049(9)
C26 0.0210(11) 0.0201(11) 0.0349(13) -0.0059(10) -0.0009(10) -0.0073(9)
C27 0.0296(12) 0.0154(10) 0.0308(12) -0.0010(9) 0.0043(10) -0.0102(9)
C28 0.0344(13) 0.0091(9) 0.0324(13) -0.0010(9) -0.0023(10) -0.0049(9)
C29 0.0389(14) 0.0103(9) 0.0299(12) 0.0034(9) 0.0001(10) -0.0019(9)
C30 0.0191(11) 0.0232(11) 0.0351(13) -0.0009(10) -0.0056(10) 0.0046(9)
C31 0.0192(11) 0.0277(12) 0.0308(12) -0.0029(10) -0.0055(9) -0.0008(9)
C32 0.0377(13) 0.0218(11) 0.0210(11) 0.0049(9) -0.0086(10) -0.0005(10)
C33 0.0335(13) 0.0247(11) 0.0186(11) -0.0021(9) -0.0067(9) -0.0031(10)
C34 0.0258(12) 0.0227(11) 0.0283(12) -0.0051(9) -0.0093(10) -0.0006(9)
C35 0.0294(12) 0.0142(10) 0.0293(12) 0.0027(9) -0.0060(10) 0.0040(9)
C36 0.0273(12) 0.0192(10) 0.0293(12) 0.0029(9) -0.0090(10) 0.0024(9)
C37 0.0340(13) 0.0123(10) 0.0260(12) 0.0051(9) -0.0010(10) -0.0006(9)
C38 0.0319(13) 0.0214(11) 0.0221(11) 0.0021(9) 0.0079(9) -0.0075(9)
C39 0.0285(12) 0.0253(11) 0.0239(12) -0.0027(9) 0.0109(9) -0.0071(9)
C40 0.0194(11) 0.0257(11) 0.0312(12) -0.0055(10) 0.0087(9) -0.0024(9)
C41 0.0160(10) 0.0238(11) 0.0309(12) -0.0042(9) 0.0037(9) -0.0016(9)
C42 0.0212(11) 0.0252(11) 0.0319(13) -0.0093(10) 0.0077(9) 0.0034(9)
C43 0.0232(11) 0.0187(11) 0.0364(13) -0.0061(10) 0.0010(10) 0.0065(9)
C44 0.0212(11) 0.0199(11) 0.0339(13) -0.0020(9) -0.0053(9) 0.0065(9)
C45 0.0180(11) 0.0221(11) 0.0305(12) -0.0033(9) -0.0036(9) 0.0013(9)
C46 0.0380(13) 0.0239(11) 0.0165(11) 0.0047(9) -0.0009(9) -0.0039(10)
C47 0.0373(13) 0.0233(11) 0.0185(11) -0.0001(9) 0.0053(10) -0.0043(10)
C48 0.0352(13) 0.0264(12) 0.0164(11) -0.0034(9) -0.0003(9) -0.0037(10)
C49 0.0363(13) 0.0200(11) 0.0196(11) -0.0092(9) 0.0015(10) -0.0032(9)
C50 0.0319(12) 0.0216(11) 0.0263(12) -0.0114(9) 0.0051(10) 0.0003(9)
C51 0.0328(13) 0.0246(11) 0.0264(12) -0.0077(9) 0.0109(10) -0.0001(10)
C52 0.0343(13) 0.0276(12) 0.0175(11) -0.0045(9) 0.0095(9) -0.0049(10)
C53 0.0253(11) 0.0187(10) 0.0300(12) -0.0061(9) -0.0057(10) -0.0062(9)
C54 0.0325(12) 0.0178(10) 0.0239(11) -0.0076(9) -0.0019(9) -0.0042(9)
C55 0.0315(12) 0.0108(9) 0.0297(12) -0.0064(9) -0.0008(10) -0.0008(9)
C56 0.0320(13) 0.0134(10) 0.0316(13) -0.0077(9) 0.0022(10) 0.0032(9)
C57 0.0256(12) 0.0123(10) 0.0403(14) -0.0051(9) -0.0006(10) 0.0059(9)
C58 0.0343(13) 0.0108(10) 0.0342(13) 0.0019(9) -0.0060(10) 0.0055(9)
C59 0.0373(13) 0.0181(10) 0.0217(11) 0.0060(9) 0.0026(10) -0.0040(9)
C60 0.0299(12) 0.0160(10) 0.0316(13) 0.0034(9) -0.0078(10) 0.0046(9)
C61 0.0275(12) 0.0224(11) 0.0236(11) -0.0016(9) -0.0016(9) -0.0033(9)
C62 0.0270(12) 0.0181(10) 0.0211(11) -0.0002(9) 0.0021(9) -0.0030(9)
C63 0.0289(12) 0.0221(11) 0.0246(11) -0.0012(9) 0.0010(9) -0.0075(9)
C64 0.0381(13) 0.0147(10) 0.0207(11) -0.0031(9) 0.0042(10) -0.0032(9)
C65 0.0315(12) 0.0129(9) 0.0211(11) 0.0020(8) 0.0073(9) -0.0017(9)
C66 0.0256(11) 0.0165(10) 0.0236(11) -0.0003(9) 0.0018(9) -0.0032(9)
C67 0.0298(12) 0.0148(10) 0.0172(10) 0.0016(8) 0.0018(9) -0.0032(8)
C68 0.0326(13) 0.0192(11) 0.0244(12) -0.0028(9) 0.0063(10) -0.0021(9)
C69 0.0196(11) 0.0208(10) 0.0316(12) -0.0038(9) 0.0005(9) -0.0005(9)
C70 0.0192(11) 0.0217(11) 0.0330(12) -0.0028(9) -0.0008(9) -0.0035(9)
C71 0.0366(14) 0.0259(12) 0.0444(15) -0.0006(11) 0.0135(12) 0.0048(10)
C72 0.0511(17) 0.0335(14) 0.0530(17) 0.0000(13) 0.0270(14) 0.0089(13)
C73 0.0457(16) 0.0357(14) 0.0431(16) 0.0067(12) 0.0168(13) 0.0018(12)
C74 0.0336(13) 0.0260(12) 0.0424(15) 0.0009(11) 0.0084(11) 0.0024(10)
C75 0.0266(12) 0.0262(12) 0.0342(13) -0.0048(10) 0.0073(10) -0.0003(10)
N1 0.0195(9) 0.0220(9) 0.0270(10) -0.0036(8) 0.0012(8) -0.0018(7)
O1 0.0271(9) 0.0389(10) 0.0414(10) -0.0146(8) -0.0016(8) -0.0058(8)

loop_
_atom_type_symbol
_atom_type_description
_atom_type_scat_dispersion_real
_atom_type_scat_dispersion_imag
_atom_type_scat_source
C C 0.0033 0.0016 'International Tables Vol C Tables 4.2.6.8 and 6.1.1.4'
H H 0.0000 0.0000 'International Tables Vol C Tables 4.2.6.8 and 6.1.1.4'
N N 0.0061 0.0033 'International Tables Vol C Tables 4.2.6.8 and 6.1.1.4'
O O 0.0106 0.0060 'International Tables Vol C Tables 4.2.6.8 and 6.1.1.4'

loop_
_geom_angle_atom_site_label_1
_geom_angle_atom_site_label_2
_geom_angle_atom_site_label_3
_geom_angle
N1 C1 C6 106.70(17)
N1 C1 C10 110.07(16)
C6 C1 C10 98.54(16)
N1 C1 C2 113.98(16)
C6 C1 C2 113.40(17)
C10 C1 C2 112.96(17)
C7 C2 C3 98.72(16)
C7 C2 C67 104.05(16)
C3 C2 C67 111.22(16)
C7 C2 C1 114.01(16)
C3 C2 C1 113.53(17)
C67 C2 C1 113.95(17)
C4 C3 C11 118.27(19)
C4 C3 C2 124.53(19)
C11 C3 C2 110.16(18)
C3 C4 C37 120.5(2)
C3 C4 C5 120.09(19)
C37 C4 C5 107.53(18)
C6 C5 C38 119.8(2)
C6 C5 C4 120.26(19)
C38 C5 C4 107.89(19)
C5 C6 C41 120.0(2)
C5 C6 C1 125.21(19)
C41 C6 C1 110.24(18)
C8 C7 C16 120.13(19)
C8 C7 C2 125.0(2)
C16 C7 C2 110.33(18)
C7 C8 C20 119.4(2)
C7 C8 C9 119.99(19)
C20 C8 C9 108.57(18)
C10 C9 C24 120.7(2)
C10 C9 C8 120.33(19)
C24 C9 C8 106.96(19)
C9 C10 C45 118.72(19)
C9 C10 C1 124.73(19)
C45 C10 C1 109.76(18)
C12 C11 C3 121.8(2)
C12 C11 C16 119.9(2)
C3 C11 C16 108.27(18)
C11 C12 C35 119.3(2)
C11 C12 C13 119.8(2)
C35 C12 C13 108.21(19)
C14 C13 C30 121.0(2)
C14 C13 C12 119.7(2)
C30 C13 C12 107.6(2)
C13 C14 C15 120.5(2)
C13 C14 C17 119.5(2)
C15 C14 C17 107.5(2)
C16 C15 C19 119.0(2)
C16 C15 C14 119.6(2)
C19 C15 C14 108.74(19)
C15 C16 C7 121.2(2)
C15 C16 C11 120.4(2)
C7 C16 C11 108.55(19)
C25 C17 C18 120.1(2)
C25 C17 C14 119.7(2)
C18 C17 C14 107.72(19)
C21 C18 C19 119.3(2)
C21 C18 C17 119.8(2)
C19 C18 C17 108.19(19)
C20 C19 C15 119.16(19)
C20 C19 C18 120.3(2)
C15 C19 C18 107.82(19)
C19 C20 C23 120.4(2)
C19 C20 C8 121.1(2)
C23 C20 C8 107.22(19)
C18 C21 C22 120.5(2)
C18 C21 C27 120.0(2)
C22 C21 C27 108.0(2)
C23 C22 C21 120.1(2)
C23 C22 C29 119.3(2)
C21 C22 C29 108.6(2)
C22 C23 C24 120.6(2)
C22 C23 C20 119.5(2)
C24 C23 C20 109.10(19)
C60 C24 C23 119.6(2)
C60 C24 C9 120.2(2)
C23 C24 C9 108.16(19)
C17 C25 C31 120.3(2)
C17 C25 C26 119.7(2)
C31 C25 C26 107.9(2)
C27 C26 C53 120.0(2)
C27 C26 C25 120.2(2)
C53 C26 C25 107.72(19)
C26 C27 C21 120.1(2)
C26 C27 C28 119.8(2)
C21 C27 C28 107.7(2)
C55 C28 C29 119.5(2)
C55 C28 C27 119.9(2)
C29 C28 C27 108.34(19)
C58 C29 C28 120.6(2)
C58 C29 C22 120.1(2)
C28 C29 C22 107.4(2)
C31 C30 C13 119.4(2)
C31 C30 C36 119.8(2)
C13 C30 C36 108.70(19)
C30 C31 C25 120.2(2)
C30 C31 C34 119.7(2)
C25 C31 C34 108.56(19)
C36 C32 C46 120.6(2)
C36 C32 C33 119.8(2)
C46 C32 C33 107.7(2)
C34 C33 C48 119.9(2)
C34 C33 C32 120.1(2)
C48 C33 C32 108.0(2)
C33 C34 C31 120.4(2)
C33 C34 C53 119.9(2)
C31 C34 C53 107.7(2)
C37 C35 C12 119.1(2)
C37 C35 C36 119.9(2)
C12 C35 C36 108.4(2)
C32 C36 C30 120.2(2)
C32 C36 C35 119.8(2)
C30 C36 C35 107.1(2)
C35 C37 C4 120.9(2)
C35 C37 C59 119.8(2)
C4 C37 C59 107.83(19)
C39 C38 C59 119.8(2)
C39 C38 C5 120.5(2)
C59 C38 C5 108.03(19)
C38 C39 C40 119.5(2)
C38 C39 C52 120.1(2)
C40 C39 C52 108.30(19)
C41 C40 C39 118.9(2)
C41 C40 C42 119.7(2)
C39 C40 C42 108.46(19)
C40 C41 C6 121.2(2)
C40 C41 C45 120.7(2)
C6 C41 C45 108.79(19)
C43 C42 C51 120.5(2)
C43 C42 C40 119.8(2)
C51 C42 C40 107.4(2)
C42 C43 C44 120.5(2)
C42 C43 C57 120.1(2)
C44 C43 C57 107.6(2)
C45 C44 C60 119.3(2)
C45 C44 C43 119.6(2)
C60 C44 C43 108.97(19)
C44 C45 C10 121.5(2)
C44 C45 C41 119.7(2)
C10 C45 C41 108.55(18)
C59 C46 C32 119.5(2)
C59 C46 C47 119.4(2)
C32 C46 C47 108.80(19)
C52 C47 C46 120.5(2)
C52 C47 C48 120.5(2)
C46 C47 C48 107.3(2)
C49 C48 C33 120.5(2)
C49 C48 C47 119.2(2)
C33 C48 C47 108.17(19)
C48 C49 C50 120.5(2)
C48 C49 C54 119.5(2)
C50 C49 C54 108.0(2)
C51 C50 C49 120.1(2)
C51 C50 C56 119.8(2)
C49 C50 C56 108.3(2)
C50 C51 C42 119.7(2)
C50 C51 C52 119.6(2)
C42 C51 C52 108.17(19)
C47 C52 C39 119.9(2)
C47 C52 C51 120.1(2)
C39 C52 C51 107.6(2)
C54 C53 C26 120.4(2)
C54 C53 C34 120.1(2)
C26 C53 C34 108.04(19)
C53 C54 C55 120.1(2)
C53 C54 C49 120.1(2)
C55 C54 C49 107.6(2)
C28 C55 C56 120.3(2)
C28 C55 C54 119.7(2)
C56 C55 C54 108.28(19)
C57 C56 C55 119.8(2)
C57 C56 C50 120.2(2)
C55 C56 C50 107.74(19)
C56 C57 C58 119.9(2)
C56 C57 C43 119.6(2)
C58 C57 C43 107.91(19)
C29 C58 C57 119.9(2)
C29 C58 C60 120.2(2)
C57 C58 C60 107.7(2)
C46 C59 C38 120.3(2)
C46 C59 C37 120.4(2)
C38 C59 C37 108.70(19)
C24 C60 C44 119.5(2)
C24 C60 C58 120.1(2)
C44 C60 C58 107.9(2)
O1 C61 N1 121.3(2)
O1 C61 C62 120.9(2)
N1 C61 C62 117.54(19)
C67 C62 C63 120.2(2)
C67 C62 C61 122.35(19)
C63 C62 C61 117.12(19)
C64 C63 C62 120.6(2)
C64 C63 H63 119.7
C62 C63 H63 119.7
C63 C64 C65 120.6(2)
C63 C64 H64 119.7
C65 C64 H64 119.7
C64 C65 C66 118.2(2)
C64 C65 C68 122.23(19)
C66 C65 C68 119.6(2)
C65 C66 C67 122.2(2)
C65 C66 H66 118.9
C67 C66 H66 118.9
C62 C67 C66 118.16(19)
C62 C67 C2 122.40(19)
C66 C67 C2 119.25(18)
C65 C68 H68A 109.5
C65 C68 H68B 109.5
H68A C68 H68B 109.5
C65 C68 H68C 109.5
H68A C68 H68C 109.5
H68B C68 H68C 109.5
N1 C69 C70 114.39(18)
N1 C69 H69A 108.7
C70 C69 H69A 108.7
N1 C69 H69B 108.7
C70 C69 H69B 108.7
H69A C69 H69B 107.6
C71 C70 C75 118.7(2)
C71 C70 C69 118.9(2)
C75 C70 C69 122.3(2)
C70 C71 C72 121.0(2)
C70 C71 H71 119.5
C72 C71 H71 119.5
C71 C72 C73 120.2(2)
C71 C72 H72 119.9
C73 C72 H72 119.9
C74 C73 C72 119.1(2)
C74 C73 H73 120.4
C72 C73 H73 120.4
C73 C74 C75 120.3(2)
C73 C74 H74 119.8
C75 C74 H74 119.8
C74 C75 C70 120.6(2)
C74 C75 H75 119.7
C70 C75 H75 119.7
C61 N1 C69 115.41(17)
C61 N1 C1 127.03(18)
C69 N1 C1 117.54(17)

loop_
_geom_bond_atom_site_label_1
_geom_bond_atom_site_label_2
_geom_bond_distance
C1 N1 1.496(3)
C1 C6 1.539(3)
C1 C10 1.566(3)
C1 C2 1.607(3)
C2 C7 1.541(3)
C2 C3 1.552(3)
C2 C67 1.553(3)
C3 C4 1.377(3)
C3 C11 1.437(3)
C4 C37 1.446(3)
C4 C5 1.466(3)
C5 C6 1.355(3)
C5 C38 1.445(3)
C6 C41 1.435(3)
C7 C8 1.368(3)
C7 C16 1.432(3)
C8 C20 1.452(3)
C8 C9 1.470(3)
C9 C10 1.372(3)
C9 C24 1.457(3)
C10 C45 1.432(3)
C11 C12 1.402(3)
C11 C16 1.441(3)
C12 C35 1.430(3)
C12 C13 1.457(3)
C13 C14 1.390(3)
C13 C30 1.438(3)
C14 C15 1.448(3)
C14 C17 1.461(3)
C15 C16 1.400(3)
C15 C19 1.444(3)
C17 C25 1.389(3)
C17 C18 1.453(3)
C18 C21 1.400(3)
C18 C19 1.452(3)
C19 C20 1.390(3)
C20 C23 1.449(3)
C21 C22 1.444(3)
C21 C27 1.448(3)
C22 C23 1.400(3)
C22 C29 1.458(3)
C23 C24 1.444(3)
C24 C60 1.390(3)
C25 C31 1.444(3)
C25 C26 1.460(3)
C26 C27 1.384(3)
C26 C53 1.451(3)
C27 C28 1.462(3)
C28 C55 1.393(3)
C28 C29 1.445(3)
C29 C58 1.380(3)
C30 C31 1.402(3)
C30 C36 1.449(3)
C31 C34 1.447(3)
C32 C36 1.389(3)
C32 C46 1.442(3)
C32 C33 1.455(3)
C33 C34 1.382(3)
C33 C48 1.449(3)
C34 C53 1.459(3)
C35 C37 1.392(3)
C35 C36 1.458(3)
C37 C59 1.450(3)
C38 C39 1.399(3)
C38 C59 1.437(3)
C39 C40 1.430(3)
C39 C52 1.448(3)
C40 C41 1.391(3)
C40 C42 1.455(3)
C41 C45 1.435(3)
C42 C43 1.385(3)
C42 C51 1.443(3)
C43 C44 1.446(3)
C43 C57 1.453(3)
C44 C45 1.408(3)
C44 C60 1.431(3)
C46 C59 1.398(3)
C46 C47 1.452(3)
C47 C52 1.378(3)
C47 C48 1.455(3)
C48 C49 1.391(3)
C49 C50 1.440(3)
C49 C54 1.454(3)
C50 C51 1.397(3)
C50 C56 1.452(3)
C51 C52 1.452(3)
C53 C54 1.383(3)
C54 C55 1.451(3)
C55 C56 1.444(3)
C56 C57 1.390(3)
C57 C58 1.452(3)
C58 C60 1.458(3)
C61 O1 1.224(3)
C61 N1 1.367(3)
C61 C62 1.480(3)
C62 C67 1.384(3)
C62 C63 1.403(3)
C63 C64 1.371(3)
C63 H63 0.9500
C64 C65 1.395(3)
C64 H64 0.9500
C65 C66 1.395(3)
C65 C68 1.500(3)
C66 C67 1.400(3)
C66 H66 0.9500
C68 H68A 0.9800
C68 H68B 0.9800
C68 H68C 0.9800
C69 N1 1.468(3)
C69 C70 1.511(3)
C69 H69A 0.9900
C69 H69B 0.9900
C70 C71 1.381(3)
C70 C75 1.392(3)
C71 C72 1.386(4)
C71 H71 0.9500
C72 C73 1.393(4)
C72 H72 0.9500
C73 C74 1.385(4)
C73 H73 0.9500
C74 C75 1.389(3)
C74 H74 0.9500
C75 H75 0.9500
